data_7203548
loop_
_publ_author_name
'Banerjee, Rahul'
'Saha, Binoy K.'
'Desiraju, Gautam R.'

_publ_section_title
;
 Synthon robustness in saccharinate salts of some substituted pyridines
;
_journal_issue 9
_journal_name_full CrystEngComm
_journal_page_first 680
_journal_paper_doi 10.1039/b608926g
_journal_volume 8
_journal_year 2006
_chemical_formula_moiety 'C7 H4 N O3 S, C5 H7 N2'
_chemical_formula_sum 'C12 H11 N3 O3 S'
_chemical_formula_weight 277.30
_chemical_melting_point 173
_chemical_name_common 'Saccharin, 3-aminopyridine'
_chemical_name_systematic
;
Saccharin, 3-aminopyridine
;
_space_group_IT_number 14
_symmetry_cell_setting monoclinic
_symmetry_space_group_name_Hall '-P 2yn'
_symmetry_space_group_name_H-M 'P 1 21/n 1'
_atom_sites_solution_hydrogens geom
_atom_sites_solution_primary direct
_atom_sites_solution_secondary difmap
_audit_creation_method SHELXL-97
_cell_angle_alpha 90.00
_cell_angle_beta 112.6100(10)
_cell_angle_gamma 90.00
_cell_formula_units_Z 4
_cell_length_a 12.1321(9)
_cell_length_b 8.3859(6)
_cell_length_c 13.1779(10)
_cell_measurement_reflns_used 5536
_cell_measurement_temperature 100(2)
_cell_measurement_theta_max 28.26
_cell_measurement_theta_min 2.91
_cell_volume 1237.66(16)
_computing_cell_refinement 'Bruker SMART'
_computing_data_collection 'Bruker SMART'
_computing_data_reduction 'Bruker SAINT'
_computing_molecular_graphics 'Bruker SHELXTL'
_computing_publication_material 'Bruker SHELXTL'
_computing_structure_refinement 'SHELXL-97 (Sheldrick, 1997)'
_computing_structure_solution 'SHELXS-97 (Sheldrick, 1990)'
_diffrn_ambient_temperature 100(2)
_diffrn_measured_fraction_theta_full 0.997
_diffrn_measured_fraction_theta_max 0.997
_diffrn_measurement_device_type 'CCD area detector'
_diffrn_measurement_method 'phi and omega scans'
_diffrn_radiation_monochromator graphite
_diffrn_radiation_source 'fine-focus sealed tube'
_diffrn_radiation_type MoK\a
_diffrn_radiation_wavelength 0.71073
_diffrn_reflns_av_R_equivalents 0.0215
_diffrn_reflns_av_sigmaI/netI 0.0201
_diffrn_reflns_limit_h_max 14
_diffrn_reflns_limit_h_min -14
_diffrn_reflns_limit_k_max 10
_diffrn_reflns_limit_k_min -9
_diffrn_reflns_limit_l_max 15
_diffrn_reflns_limit_l_min -15
_diffrn_reflns_number 6231
_diffrn_reflns_theta_full 25.49
_diffrn_reflns_theta_max 25.49
_diffrn_reflns_theta_min 1.94
_exptl_absorpt_coefficient_mu 0.269
_exptl_absorpt_correction_T_max 0.9140
_exptl_absorpt_correction_T_min 0.8360
_exptl_absorpt_correction_type multi-scan
_exptl_absorpt_process_details 'Bruker Nonius area detector scaling and absorption correction - V2.10'
_exptl_crystal_colour colorless
_exptl_crystal_density_diffrn 1.488
_exptl_crystal_density_method 'not measured'
_exptl_crystal_description irregular
_exptl_crystal_F_000 576
_exptl_crystal_size_max 0.49
_exptl_crystal_size_mid 0.45
_exptl_crystal_size_min 0.34
_refine_diff_density_max 0.351
_refine_diff_density_min -0.432
_refine_diff_density_rms 0.056
_refine_ls_extinction_coef 0.023(2)
_refine_ls_extinction_expression Fc^*^=kFc[1+0.001xFc^2^\l^3^/sin(2\q)]^-1/4^
_refine_ls_extinction_method SHELXL
_refine_ls_goodness_of_fit_ref 1.060
_refine_ls_hydrogen_treatment mixed
_refine_ls_matrix_type full
_refine_ls_number_parameters 185
_refine_ls_number_reflns 2290
_refine_ls_number_restraints 0
_refine_ls_restrained_S_all 1.060
_refine_ls_R_factor_all 0.0336
_refine_ls_R_factor_gt 0.0323
_refine_ls_shift/su_max 0.001
_refine_ls_shift/su_mean 0.000
_refine_ls_structure_factor_coef Fsqd
_refine_ls_weighting_details 'calc w=1/[\s^2^(Fo^2^)+(0.0482P)^2^+0.7113P] where P=(Fo^2^+2Fc^2^)/3'
_refine_ls_weighting_scheme calc
_refine_ls_wR_factor_gt 0.0878
_refine_ls_wR_factor_ref 0.0889
_reflns_number_gt 2172
_reflns_number_total 2290
_reflns_threshold_expression >2sigma(I)
_cod_data_source_file b608926g.txt
_cod_data_source_block an71
_cod_depositor_comments
;
The following automatic conversions were performed:
'_symmetry_cell_setting' value 'Monoclinic' changed to 'monoclinic'
according to '/home/saulius/struct/CIF-dictionaries/cif_core.dic'
dictionary named 'cif_core.dic' version 2.4.1 from 2010-06-29.

Automatic conversion script
Id: cif_fix_enum 1527 2010-12-29 10:47:43Z saulius 
;
_cod_original_sg_symbol_H-M 'P2(1)/n '
_cod_database_code 7203548

loop_
_symmetry_equiv_pos_as_xyz
'x, y, z'
'-x+1/2, y+1/2, -z+1/2'
'-x, -y, -z'
'x-1/2, -y-1/2, z-1/2'

loop_
_atom_site_label
_atom_site_type_symbol
_atom_site_fract_x
_atom_site_fract_y
_atom_site_fract_z
_atom_site_U_iso_or_equiv
_atom_site_adp_type
_atom_site_occupancy
_atom_site_symmetry_multiplicity
_atom_site_calc_flag
_atom_site_refinement_flags
_atom_site_disorder_assembly
_atom_site_disorder_group
C12 C 0.09096(13) 0.56535(17) 0.23905(12) 0.0184(3) Uani 1 1 d . . .
O2 O 0.30628(9) 0.45308(13) 0.14789(9) 0.0238(3) Uani 1 1 d . . .
S1 S 0.41173(3) 0.55086(4) 0.18338(3) 0.01650(15) Uani 1 1 d . . .
O3 O 0.61549(9) 0.57055(13) 0.47151(8) 0.0217(3) Uani 1 1 d . . .
O1 O 0.40545(10) 0.68827(13) 0.11485(8) 0.0238(3) Uani 1 1 d . . .
N1 N 0.45137(11) 0.60283(15) 0.31079(10) 0.0181(3) Uani 1 1 d . . .
C7 C 0.53929(13) 0.43557(17) 0.19843(12) 0.0164(3) Uani 1 1 d . . .
C1 C 0.56037(13) 0.54545(17) 0.37136(12) 0.0164(3) Uani 1 1 d . . .
C2 C 0.61427(13) 0.44441(16) 0.30826(12) 0.0162(3) Uani 1 1 d . . .
C3 C 0.72306(13) 0.36660(18) 0.34642(13) 0.0201(3) Uani 1 1 d . . .
H3 H 0.7750 0.3715 0.4217 0.024 Uiso 1 1 calc R . .
C6 C 0.56838(14) 0.35157(18) 0.12189(12) 0.0211(3) Uani 1 1 d . . .
H6 H 0.5159 0.3470 0.0467 0.025 Uiso 1 1 calc R . .
C5 C 0.67822(15) 0.27413(19) 0.16034(13) 0.0244(4) Uani 1 1 d . . .
H5 H 0.7020 0.2157 0.1104 0.029 Uiso 1 1 calc R . .
C4 C 0.75383(14) 0.28085(19) 0.27081(13) 0.0238(4) Uani 1 1 d . . .
H4 H 0.8279 0.2258 0.2951 0.029 Uiso 1 1 calc R . .
N3 N 0.03594(11) 0.71770(15) 0.07571(10) 0.0174(3) Uani 1 1 d . . .
C11 C -0.10224(13) 0.53533(18) 0.09115(13) 0.0198(3) Uani 1 1 d . . .
H11 H -0.1785 0.4858 0.0614 0.024 Uiso 1 1 calc R . .
C8 C -0.02207(13) 0.49363(19) 0.19468(12) 0.0202(3) Uani 1 1 d . . .
H8 H -0.0437 0.4158 0.2361 0.024 Uiso 1 1 calc R . .
N2 N 0.17158(14) 0.52770(18) 0.34176(12) 0.0269(3) Uani 1 1 d . . .
C9 C 0.11630(13) 0.68090(18) 0.17547(12) 0.0179(3) Uani 1 1 d . . .
H9 H 0.1912 0.7340 0.2031 0.022 Uiso 1 1 calc R . .
C10 C -0.07150(13) 0.64891(18) 0.03104(12) 0.0190(3) Uani 1 1 d . . .
H10 H -0.1255 0.6777 -0.0406 0.023 Uiso 1 1 calc R . .
H2 H 0.242(2) 0.560(3) 0.3560(18) 0.039(6) Uiso 1 1 d . . .
H1 H 0.1600(18) 0.439(3) 0.3685(16) 0.029(5) Uiso 1 1 d . . .
H12 H 0.0570(19) 0.788(3) 0.0376(19) 0.046(6) Uiso 1 1 d . . .

loop_
_atom_site_aniso_label
_atom_site_aniso_U_11
_atom_site_aniso_U_22
_atom_site_aniso_U_33
_atom_site_aniso_U_23
_atom_site_aniso_U_13
_atom_site_aniso_U_12
C12 0.0201(7) 0.0178(7) 0.0158(7) -0.0009(5) 0.0054(6) 0.0035(6)
O2 0.0154(5) 0.0290(6) 0.0223(6) -0.0020(4) 0.0020(4) -0.0014(4)
S1 0.0161(2) 0.0183(2) 0.0139(2) -0.00015(13) 0.00449(15) 0.00208(13)
O3 0.0197(5) 0.0267(6) 0.0148(5) -0.0035(4) 0.0022(4) 0.0029(4)
O1 0.0315(6) 0.0217(6) 0.0181(5) 0.0030(4) 0.0095(5) 0.0058(5)
N1 0.0175(6) 0.0214(7) 0.0148(6) -0.0015(5) 0.0055(5) 0.0021(5)
C7 0.0169(7) 0.0147(7) 0.0183(7) 0.0017(5) 0.0075(6) -0.0003(5)
C1 0.0167(7) 0.0150(7) 0.0182(7) 0.0001(5) 0.0076(6) -0.0013(5)
C2 0.0160(7) 0.0145(7) 0.0192(7) 0.0000(5) 0.0081(6) -0.0024(5)
C3 0.0175(7) 0.0196(8) 0.0230(7) 0.0022(6) 0.0077(6) 0.0001(6)
C6 0.0278(8) 0.0184(7) 0.0191(7) -0.0005(6) 0.0112(6) 0.0004(6)
C5 0.0331(9) 0.0196(8) 0.0282(8) 0.0002(6) 0.0205(7) 0.0034(7)
C4 0.0215(8) 0.0214(8) 0.0328(9) 0.0051(6) 0.0152(7) 0.0050(6)
N3 0.0200(6) 0.0164(6) 0.0170(6) 0.0003(5) 0.0084(5) 0.0016(5)
C11 0.0160(7) 0.0195(7) 0.0230(8) -0.0021(6) 0.0062(6) 0.0000(5)
C8 0.0220(8) 0.0181(7) 0.0226(8) 0.0013(6) 0.0107(6) 0.0015(6)
N2 0.0259(8) 0.0258(8) 0.0213(7) 0.0059(6) 0.0006(6) 0.0001(6)
C9 0.0159(7) 0.0181(7) 0.0187(7) -0.0027(6) 0.0054(6) 0.0009(5)
C10 0.0183(7) 0.0201(7) 0.0162(7) -0.0007(6) 0.0039(6) 0.0030(6)

loop_
_atom_type_symbol
_atom_type_description
_atom_type_scat_dispersion_real
_atom_type_scat_dispersion_imag
_atom_type_scat_source
C C 0.0033 0.0016 'International Tables Vol C Tables 4.2.6.8 and 6.1.1.4'
H H 0.0000 0.0000 'International Tables Vol C Tables 4.2.6.8 and 6.1.1.4'
N N 0.0061 0.0033 'International Tables Vol C Tables 4.2.6.8 and 6.1.1.4'
O O 0.0106 0.0060 'International Tables Vol C Tables 4.2.6.8 and 6.1.1.4'
S S 0.1246 0.1234 'International Tables Vol C Tables 4.2.6.8 and 6.1.1.4'

loop_
_geom_angle_atom_site_label_1
_geom_angle_atom_site_label_2
_geom_angle_atom_site_label_3
_geom_angle
_geom_angle_site_symmetry_1
_geom_angle_site_symmetry_3
_geom_angle_publ_flag
N2 C12 C9 121.17(14) . . ?
N2 C12 C8 121.75(15) . . ?
C9 C12 C8 117.05(13) . . ?
O2 S1 O1 115.09(7) . . ?
O2 S1 N1 111.31(7) . . ?
O1 S1 N1 110.86(7) . . ?
O2 S1 C7 110.81(7) . . ?
O1 S1 C7 109.80(7) . . ?
N1 S1 C7 97.62(6) . . ?
C1 N1 S1 110.60(10) . . ?
C6 C7 C2 122.73(14) . . ?
C6 C7 S1 130.84(12) . . ?
C2 C7 S1 106.43(11) . . ?
O3 C1 N1 124.97(13) . . ?
O3 C1 C2 120.72(13) . . ?
N1 C1 C2 114.32(13) . . ?
C3 C2 C7 120.47(14) . . ?
C3 C2 C1 128.54(14) . . ?
C7 C2 C1 110.99(13) . . ?
C2 C3 C4 117.72(14) . . ?
C2 C3 H3 121.1 . . ?
C4 C3 H3 121.1 . . ?
C7 C6 C5 116.71(14) . . ?
C7 C6 H6 121.6 . . ?
C5 C6 H6 121.6 . . ?
C6 C5 C4 121.06(14) . . ?
C6 C5 H5 119.5 . . ?
C4 C5 H5 119.5 . . ?
C3 C4 C5 121.31(14) . . ?
C3 C4 H4 119.3 . . ?
C5 C4 H4 119.3 . . ?
C9 N3 C10 123.50(13) . . ?
C9 N3 H12 117.1(14) . . ?
C10 N3 H12 119.3(14) . . ?
C10 C11 C8 119.93(14) . . ?
C10 C11 H11 120.0 . . ?
C8 C11 H11 120.0 . . ?
C11 C8 C12 120.49(14) . . ?
C11 C8 H8 119.8 . . ?
C12 C8 H8 119.8 . . ?
C12 N2 H2 115.1(15) . . ?
C12 N2 H1 116.1(13) . . ?
H2 N2 H1 120(2) . . ?
N3 C9 C12 120.44(13) . . ?
N3 C9 H9 119.8 . . ?
C12 C9 H9 119.8 . . ?
N3 C10 C11 118.57(13) . . ?
N3 C10 H10 120.7 . . ?
C11 C10 H10 120.7 . . ?

loop_
_geom_bond_atom_site_label_1
_geom_bond_atom_site_label_2
_geom_bond_distance
_geom_bond_site_symmetry_2
_geom_bond_publ_flag
C12 N2 1.368(2) . ?
C12 C9 1.390(2) . ?
C12 C8 1.403(2) . ?
O2 S1 1.4380(11) . ?
S1 O1 1.4479(11) . ?
S1 N1 1.6184(12) . ?
S1 C7 1.7700(15) . ?
O3 C1 1.2469(18) . ?
N1 C1 1.3438(19) . ?
C7 C6 1.383(2) . ?
C7 C2 1.384(2) . ?
C1 C2 1.502(2) . ?
C2 C3 1.382(2) . ?
C3 C4 1.391(2) . ?
C3 H3 0.9500 . ?
C6 C5 1.391(2) . ?
C6 H6 0.9500 . ?
C5 C4 1.392(2) . ?
C5 H5 0.9500 . ?
C4 H4 0.9500 . ?
N3 C9 1.3373(19) . ?
N3 C10 1.3374(19) . ?
N3 H12 0.88(2) . ?
C11 C10 1.379(2) . ?
C11 C8 1.382(2) . ?
C11 H11 0.9500 . ?
C8 H8 0.9500 . ?
N2 H2 0.85(2) . ?
N2 H1 0.85(2) . ?
C9 H9 0.9500 . ?
C10 H10 0.9500 . ?

loop_
_cod_related_entry_id
_cod_related_entry_database
_cod_related_entry_code
1 ChemSpider 21149307
